data_2216910
loop_
_publ_author_name
'Aghabozorg, Hossein'
'Attar Gharamaleki, Jafar'
'Daneshvar, Shirin'
'Ghadermazi, Mohammad'
'Khavasi, Hamid Reza'

_publ_section_title
;
 Bis(2,4,6-triamino-1,3,5-triazin-1-ium) hexaaquacobalt(II)
 bis[bis(pyridine-2,6-dicarboxylato)cobaltate(II)] tetrahydrate
;
_journal_coeditor_code BI2263
_journal_issue 1
_journal_name_full 'Acta Crystallographica Section E'
_journal_page_first m187
_journal_page_last m188
_journal_paper_doi 10.1107/S1600536807066032
_journal_volume 64
_journal_year 2008
_chemical_formula_iupac '(C3 H7 N6)2 [Co(H2 O)6] [Co (C7 H3 N O4)2]2 , 4H2 O'
_chemical_formula_moiety '2C3 H7 N6 + , H12 Co1 O6 2+ , 2C14 H6 Co1 N2 O8 2+ , 4H2 O'
_chemical_formula_sum 'C34 H46 Co3 N16 O26'
_chemical_formula_weight 1271.66
_chemical_name_systematic
;
Bis(2,4,6-triamino-1,3,5-triazin-1-ium) hexaaquacobalt(II)
bis[bis(pyridine-2,6-dicarboxylato)cobaltate(II)] tetrahydrate
;
_space_group_IT_number 2
_symmetry_cell_setting triclinic
_symmetry_space_group_name_Hall '-P 1'
_symmetry_space_group_name_H-M 'P -1'
_atom_sites_solution_hydrogens geom
_atom_sites_solution_primary direct
_atom_sites_solution_secondary difmap
_audit_creation_method SHELXL-97
_cell_angle_alpha 95.901(6)
_cell_angle_beta 106.017(5)
_cell_angle_gamma 107.133(5)
_cell_formula_units_Z 1
_cell_length_a 8.4003(6)
_cell_length_b 11.3014(7)
_cell_length_c 13.8794(10)
_cell_measurement_reflns_used 2500
_cell_measurement_temperature 120(2)
_cell_measurement_theta_max 29.16
_cell_measurement_theta_min 1.92
_cell_volume 1185.73(15)
_computing_cell_refinement 'X-AREA (Stoe & Cie, 2005)'
_computing_data_collection 'X-AREA (Stoe & Cie, 2005)'
_computing_data_reduction 'X-RED32 (Stoe & Cie, 2005)'
_computing_molecular_graphics 'ORTEP-3 for Windows (Farrugia, 1997)'
_computing_publication_material 'WinGX (Farrugia, 1999)'
_computing_structure_refinement 'SHELXL97 (Sheldrick, 1997)'
_computing_structure_solution 'SHELXS97 (Sheldrick, 1997)'
_diffrn_ambient_temperature 120(2)
_diffrn_measured_fraction_theta_full 0.981
_diffrn_measured_fraction_theta_max 0.981
_diffrn_measurement_device_type 'Stoe IPDSII'
_diffrn_measurement_method \f
_diffrn_radiation_monochromator graphite
_diffrn_radiation_source 'fine-focus sealed tube'
_diffrn_radiation_type MoK\a
_diffrn_radiation_wavelength 0.71073
_diffrn_reflns_av_R_equivalents 0.0209
_diffrn_reflns_av_sigmaI/netI 0.0154
_diffrn_reflns_limit_h_max 11
_diffrn_reflns_limit_h_min -11
_diffrn_reflns_limit_k_max 15
_diffrn_reflns_limit_k_min -15
_diffrn_reflns_limit_l_max 18
_diffrn_reflns_limit_l_min -18
_diffrn_reflns_number 14236
_diffrn_reflns_theta_full 29.16
_diffrn_reflns_theta_max 29.16
_diffrn_reflns_theta_min 1.92
_diffrn_standards_number 0
_exptl_absorpt_coefficient_mu 1.148
_exptl_absorpt_correction_T_max 0.595
_exptl_absorpt_correction_T_min 0.570
_exptl_absorpt_correction_type numerical
_exptl_absorpt_process_details '(X-SHAPE; Stoe & Cie, 2004)'
_exptl_crystal_colour violet
_exptl_crystal_density_diffrn 1.781
_exptl_crystal_density_method 'not measured'
_exptl_crystal_description block
_exptl_crystal_F_000 651
_exptl_crystal_size_max 0.50
_exptl_crystal_size_mid 0.50
_exptl_crystal_size_min 0.45
_refine_diff_density_max 0.476
_refine_diff_density_min -0.895
_refine_ls_extinction_method none
_refine_ls_goodness_of_fit_ref 1.062
_refine_ls_hydrogen_treatment mixed
_refine_ls_matrix_type full
_refine_ls_number_parameters 426
_refine_ls_number_reflns 6289
_refine_ls_number_restraints 0
_refine_ls_restrained_S_all 1.062
_refine_ls_R_factor_all 0.0278
_refine_ls_R_factor_gt 0.0268
_refine_ls_shift/su_max 0.019
_refine_ls_shift/su_mean 0.001
_refine_ls_structure_factor_coef Fsqd
_refine_ls_weighting_details 'calc w=1/[\s^2^(Fo^2^)+(0.0323P)^2^+1.0178P] where P=(Fo^2^+2Fc^2^)/3'
_refine_ls_weighting_scheme calc
_refine_ls_wR_factor_gt 0.0704
_refine_ls_wR_factor_ref 0.0710
_reflns_number_gt 6111
_reflns_number_total 6289
_reflns_threshold_expression I>2\s(I)
_cod_data_source_file bi2263.cif
_cod_data_source_block I
_cod_original_cell_volume 1185.73(14)
_cod_database_code 2216910
_cod_database_fobs_code 2216910

loop_
_symmetry_equiv_pos_as_xyz
'x, y, z'
'-x, -y, -z'

loop_
_atom_site_type_symbol
_atom_site_label
_atom_site_fract_x
_atom_site_fract_y
_atom_site_fract_z
_atom_site_U_iso_or_equiv
_atom_site_adp_type
_atom_site_calc_flag
_atom_site_refinement_flags
_atom_site_occupancy
C C1 0.09807(17) 0.59767(12) 0.39201(10) 0.0120(2) Uani d . 1
C C2 0.19794(16) 0.52881(12) 0.46046(9) 0.0100(2) Uani d . 1
C C3 0.26752(17) 0.56041(12) 0.56675(10) 0.0120(2) Uani d . 1
H H3A 0.2520 0.6273 0.6035 0.014 Uiso calc R 1
C C4 0.36138(17) 0.48851(12) 0.61643(10) 0.0123(2) Uani d . 1
H H4 0.4087 0.5068 0.6874 0.015 Uiso calc R 1
C C5 0.38413(17) 0.38926(12) 0.55950(10) 0.0110(2) Uani d . 1
H H5A 0.4481 0.3416 0.5917 0.013 Uiso calc R 1
C C6 0.30917(16) 0.36313(11) 0.45369(9) 0.0092(2) Uani d . 1
C C7 0.32416(16) 0.26121(11) 0.37973(10) 0.0099(2) Uani d . 1
C C8 -0.23329(17) 0.17773(12) 0.16471(10) 0.0110(2) Uani d . 1
C C9 -0.17660(16) 0.21879(12) 0.07477(10) 0.0102(2) Uani d . 1
C C10 -0.26571(17) 0.16132(12) -0.02722(10) 0.0118(2) Uani d . 1
H H10A -0.3694 0.0926 -0.0460 0.014 Uiso calc R 1
C C11 -0.19517(17) 0.20971(12) -0.10097(10) 0.0125(2) Uani d . 1
H H11A -0.2524 0.1736 -0.1700 0.015 Uiso calc R 1
C C12 -0.03839(17) 0.31260(12) -0.07062(10) 0.0118(2) Uani d . 1
H H12A 0.0096 0.3464 -0.1188 0.014 Uiso calc R 1
C C13 0.04411(16) 0.36325(11) 0.03343(9) 0.0096(2) Uani d . 1
C C14 0.21779(16) 0.47113(12) 0.08186(10) 0.0102(2) Uani d . 1
C C15 0.34004(16) 0.22483(12) 0.01662(10) 0.0102(2) Uani d . 1
C C16 0.12106(17) 0.07415(12) -0.11206(10) 0.0112(2) Uani d . 1
C C17 0.33515(17) 0.21334(12) -0.15514(10) 0.0111(2) Uani d . 1
N N1 0.21838(14) 0.43202(10) 0.40734(8) 0.00895(19) Uani d . 1
N N2 -0.02564(14) 0.31650(10) 0.10290(8) 0.00952(19) Uani d . 1
N N3 0.41635(16) 0.28384(11) 0.11324(9) 0.0126(2) Uani d . 1
H H3B 0.504(3) 0.349(2) 0.1304(17) 0.027(5) Uiso d . 1
H H3C 0.370(3) 0.258(2) 0.1568(17) 0.021(5) Uiso d . 1
N N4 0.19481(15) 0.12353(10) -0.01054(8) 0.0114(2) Uani d . 1
N N5 -0.02803(16) -0.02294(11) -0.14102(9) 0.0145(2) Uani d . 1
H H5B -0.079(3) -0.057(2) -0.2023(19) 0.029(6) Uiso d . 1
H H5C -0.073(3) -0.049(2) -0.0984(18) 0.025(5) Uiso d . 1
N N6 0.18535(15) 0.11571(11) -0.18643(8) 0.0118(2) Uani d . 1
N N7 0.41327(17) 0.25597(11) -0.22155(9) 0.0142(2) Uani d . 1
H H7A 0.369(3) 0.218(2) -0.2810(17) 0.022(5) Uiso d . 1
H H7B 0.497(3) 0.320(2) -0.2040(17) 0.022(5) Uiso d . 1
N N8 0.41245(15) 0.27160(11) -0.05467(8) 0.0113(2) Uani d . 1
H H8 0.504(3) 0.337(2) -0.0403(19) 0.034(6) Uiso d . 1
O O1 0.04288(13) 0.54960(9) 0.29686(7) 0.01419(18) Uani d . 1
O O2 0.07887(16) 0.69381(10) 0.43161(8) 0.0199(2) Uani d . 1
O O3 0.26322(13) 0.26350(9) 0.28504(7) 0.01189(17) Uani d . 1
O O4 0.39502(13) 0.18586(9) 0.41537(8) 0.01399(18) Uani d . 1
O O5 -0.12884(13) 0.24112(9) 0.25325(7) 0.01391(18) Uani d . 1
O O6 -0.37131(13) 0.08811(10) 0.14719(8) 0.01572(19) Uani d . 1
O O7 0.27238(12) 0.50218(9) 0.17825(7) 0.01198(17) Uani d . 1
O O8 0.29441(13) 0.52186(9) 0.02292(7) 0.01449(18) Uani d . 1
O O9 0.04230(14) -0.08822(10) 0.37722(8) 0.01480(19) Uani d . 1
H H9A -0.024(4) -0.097(3) 0.322(2) 0.043(7) Uiso d . 1
H H9B 0.053(3) -0.162(3) 0.381(2) 0.043(7) Uiso d . 1
O O10 -0.27658(13) -0.08879(9) 0.43229(8) 0.01282(18) Uani d . 1
H H10B -0.331(3) -0.047(2) 0.404(2) 0.035(6) Uiso d . 1
H H10C -0.321(3) -0.116(2) 0.4736(19) 0.032(6) Uiso d . 1
O O11 -0.02330(13) 0.15266(9) 0.42733(8) 0.01306(18) Uani d . 1
H H11B -0.071(3) 0.158(2) 0.370(2) 0.033(6) Uiso d . 1
H H11C -0.044(3) 0.207(2) 0.4624(18) 0.028(6) Uiso d . 1
O O12 -0.47942(15) 0.01920(11) 0.31460(9) 0.0196(2) Uani d . 1
H H12B -0.512(3) 0.069(2) 0.340(2) 0.036(6) Uiso d . 1
H H12C -0.443(3) 0.048(2) 0.268(2) 0.033(6) Uiso d . 1
O O13 0.29453(14) 0.49240(11) -0.16999(8) 0.0180(2) Uani d . 1
H H13A 0.205(4) 0.480(2) -0.210(2) 0.039(7) Uiso d . 1
H H13B 0.277(3) 0.488(2) -0.115(2) 0.037(6) Uiso d . 1
Co Co1 0.10510(2) 0.385862(16) 0.253625(12) 0.00886(5) Uani d . 1
Co Co2 0.0000 0.0000 0.5000 0.01165(6) Uani d S 1

loop_
_atom_site_aniso_label
_atom_site_aniso_U_11
_atom_site_aniso_U_22
_atom_site_aniso_U_33
_atom_site_aniso_U_12
_atom_site_aniso_U_13
_atom_site_aniso_U_23
C1 0.0127(5) 0.0121(5) 0.0124(6) 0.0050(4) 0.0048(4) 0.0029(4)
C2 0.0104(5) 0.0095(5) 0.0101(5) 0.0027(4) 0.0042(4) 0.0016(4)
C3 0.0132(5) 0.0119(5) 0.0100(5) 0.0032(4) 0.0047(4) -0.0005(4)
C4 0.0133(5) 0.0131(5) 0.0086(5) 0.0016(4) 0.0039(4) 0.0011(4)
C5 0.0112(5) 0.0108(5) 0.0101(5) 0.0022(4) 0.0032(4) 0.0037(4)
C6 0.0094(5) 0.0083(5) 0.0096(5) 0.0019(4) 0.0039(4) 0.0018(4)
C7 0.0100(5) 0.0087(5) 0.0111(5) 0.0019(4) 0.0049(4) 0.0017(4)
C8 0.0118(5) 0.0109(5) 0.0111(5) 0.0045(4) 0.0037(4) 0.0034(4)
C9 0.0107(5) 0.0094(5) 0.0108(5) 0.0036(4) 0.0034(4) 0.0023(4)
C10 0.0110(5) 0.0107(5) 0.0120(6) 0.0029(4) 0.0019(4) 0.0015(4)
C11 0.0137(6) 0.0137(6) 0.0082(5) 0.0046(5) 0.0012(4) 0.0001(4)
C12 0.0133(6) 0.0131(6) 0.0089(5) 0.0044(5) 0.0035(4) 0.0022(4)
C13 0.0104(5) 0.0092(5) 0.0092(5) 0.0034(4) 0.0029(4) 0.0018(4)
C14 0.0108(5) 0.0087(5) 0.0108(5) 0.0032(4) 0.0036(4) 0.0015(4)
C15 0.0116(5) 0.0102(5) 0.0104(5) 0.0055(4) 0.0040(4) 0.0024(4)
C16 0.0129(5) 0.0092(5) 0.0118(6) 0.0045(4) 0.0036(4) 0.0020(4)
C17 0.0132(5) 0.0107(5) 0.0103(5) 0.0054(4) 0.0039(4) 0.0018(4)
N1 0.0094(4) 0.0086(4) 0.0083(4) 0.0019(4) 0.0032(4) 0.0015(4)
N2 0.0105(5) 0.0094(4) 0.0084(4) 0.0034(4) 0.0026(4) 0.0017(4)
N3 0.0137(5) 0.0129(5) 0.0095(5) 0.0021(4) 0.0039(4) 0.0012(4)
N4 0.0123(5) 0.0107(5) 0.0098(5) 0.0024(4) 0.0032(4) 0.0015(4)
N5 0.0147(5) 0.0131(5) 0.0115(5) -0.0002(4) 0.0039(4) 0.0000(4)
N6 0.0131(5) 0.0113(5) 0.0094(5) 0.0025(4) 0.0032(4) 0.0014(4)
N7 0.0169(5) 0.0126(5) 0.0103(5) 0.0003(4) 0.0059(4) 0.0005(4)
N8 0.0115(5) 0.0113(5) 0.0092(5) 0.0013(4) 0.0038(4) 0.0008(4)
O1 0.0176(5) 0.0155(4) 0.0107(4) 0.0089(4) 0.0033(4) 0.0020(3)
O2 0.0300(6) 0.0169(5) 0.0167(5) 0.0149(4) 0.0067(4) 0.0016(4)
O3 0.0142(4) 0.0128(4) 0.0088(4) 0.0053(3) 0.0035(3) 0.0011(3)
O4 0.0184(5) 0.0137(4) 0.0146(4) 0.0089(4) 0.0078(4) 0.0057(3)
O5 0.0141(4) 0.0150(4) 0.0096(4) 0.0009(4) 0.0034(3) 0.0028(3)
O6 0.0131(4) 0.0149(4) 0.0155(4) -0.0006(4) 0.0049(4) 0.0029(4)
O7 0.0126(4) 0.0122(4) 0.0092(4) 0.0018(3) 0.0033(3) 0.0015(3)
O8 0.0157(4) 0.0147(4) 0.0110(4) 0.0005(4) 0.0061(4) 0.0026(3)
O9 0.0201(5) 0.0161(5) 0.0092(4) 0.0093(4) 0.0034(4) 0.0011(4)
O10 0.0156(4) 0.0126(4) 0.0115(4) 0.0053(4) 0.0050(4) 0.0044(3)
O11 0.0183(5) 0.0114(4) 0.0108(4) 0.0066(4) 0.0045(4) 0.0036(3)
O12 0.0271(6) 0.0227(5) 0.0190(5) 0.0157(5) 0.0131(4) 0.0095(4)
O13 0.0139(5) 0.0264(5) 0.0110(4) 0.0030(4) 0.0041(4) 0.0031(4)
Co1 0.01010(9) 0.00890(8) 0.00667(8) 0.00262(6) 0.00218(6) 0.00084(6)
Co2 0.01542(12) 0.01014(11) 0.00968(11) 0.00476(9) 0.00401(9) 0.00194(8)

loop_
_atom_type_symbol
_atom_type_description
_atom_type_scat_dispersion_real
_atom_type_scat_dispersion_imag
_atom_type_scat_source
C C 0.0033 0.0016 'International Tables Vol C Tables 4.2.6.8 and 6.1.1.4'
H H 0.0000 0.0000 'International Tables Vol C Tables 4.2.6.8 and 6.1.1.4'
N N 0.0061 0.0033 'International Tables Vol C Tables 4.2.6.8 and 6.1.1.4'
O O 0.0106 0.0060 'International Tables Vol C Tables 4.2.6.8 and 6.1.1.4'
Co Co 0.3494 0.9721 'International Tables Vol C Tables 4.2.6.8 and 6.1.1.4'
Cl Cl 0.1484 0.1585 'International Tables Vol C Tables 4.2.6.8 and 6.1.1.4'

loop_
_geom_angle_atom_site_label_1
_geom_angle_atom_site_label_2
_geom_angle_atom_site_label_3
_geom_angle_site_symmetry_1
_geom_angle_site_symmetry_3
_geom_angle
O2 C1 O1 . . 126.05(12)
O2 C1 C2 . . 118.92(12)
O1 C1 C2 . . 115.03(11)
N1 C2 C3 . . 121.29(12)
N1 C2 C1 . . 112.54(11)
C3 C2 C1 . . 126.15(11)
C2 C3 C4 . . 117.93(12)
C2 C3 H3A . . 121.0
C4 C3 H3A . . 121.0
C5 C4 C3 . . 119.94(12)
C5 C4 H4 . . 120.0
C3 C4 H4 . . 120.0
C6 C5 C4 . . 118.55(12)
C6 C5 H5A . . 120.7
C4 C5 H5A . . 120.7
N1 C6 C5 . . 120.80(11)
N1 C6 C7 . . 113.45(11)
C5 C6 C7 . . 125.72(11)
O4 C7 O3 . . 126.28(12)
O4 C7 C6 . . 118.49(11)
O3 C7 C6 . . 115.22(11)
O6 C8 O5 . . 126.18(12)
O6 C8 C9 . . 118.67(11)
O5 C8 C9 . . 115.14(11)
N2 C9 C10 . . 121.47(12)
N2 C9 C8 . . 113.40(11)
C10 C9 C8 . . 125.11(11)
C9 C10 C11 . . 118.14(12)
C9 C10 H10A . . 120.9
C11 C10 H10A . . 120.9
C12 C11 C10 . . 119.79(12)
C12 C11 H11A . . 120.1
C10 C11 H11A . . 120.1
C13 C12 C11 . . 118.36(12)
C13 C12 H12A . . 120.8
C11 C12 H12A . . 120.8
N2 C13 C12 . . 121.12(11)
N2 C13 C14 . . 112.50(11)
C12 C13 C14 . . 126.37(11)
O8 C14 O7 . . 125.66(12)
O8 C14 C13 . . 117.54(11)
O7 C14 C13 . . 116.80(11)
N3 C15 N4 . . 120.51(12)
N3 C15 N8 . . 118.32(12)
N4 C15 N8 . . 121.16(11)
N5 C16 N4 . . 116.86(12)
N5 C16 N6 . . 117.28(12)
N4 C16 N6 . . 125.86(12)
N7 C17 N6 . . 120.34(12)
N7 C17 N8 . . 118.30(12)
N6 C17 N8 . . 121.36(12)
C6 N1 C2 . . 121.47(11)
C6 N1 Co1 . . 119.06(8)
C2 N1 Co1 . . 119.45(9)
C13 N2 C9 . . 121.11(11)
C13 N2 Co1 . . 119.93(9)
C9 N2 Co1 . . 118.84(9)
C15 N3 H3B . . 121.1(16)
C15 N3 H3C . . 118.9(14)
H3B N3 H3C . . 120(2)
C15 N4 C16 . . 115.97(11)
C16 N5 H5B . . 121.4(16)
C16 N5 H5C . . 120.0(16)
H5B N5 H5C . . 119(2)
C17 N6 C16 . . 115.98(11)
C17 N7 H7A . . 117.6(15)
C17 N7 H7B . . 120.4(15)
H7A N7 H7B . . 122(2)
C17 N8 C15 . . 119.54(11)
C17 N8 H8 . . 116.7(16)
C15 N8 H8 . . 123.8(16)
C1 O1 Co1 . . 116.52(8)
C7 O3 Co1 . . 114.43(8)
C8 O5 Co1 . . 115.52(8)
C14 O7 Co1 . . 114.48(8)
Co2 O9 H9A . . 119(2)
Co2 O9 H9B . . 116.3(18)
H9A O9 H9B . . 105(3)
Co2 O10 H10B . . 117.2(18)
Co2 O10 H10C . . 111.2(17)
H10B O10 H10C . . 107(2)
Co2 O11 H11B . . 134.2(18)
Co2 O11 H11C . . 113.0(16)
H11B O11 H11C . . 102(2)
H12B O12 H12C . . 108(2)
H13A O13 H13B . . 107(3)
N2 Co1 N1 . . 172.24(4)
N2 Co1 O1 . . 107.89(4)
N1 Co1 O1 . . 76.33(4)
N2 Co1 O5 . . 76.99(4)
N1 Co1 O5 . . 96.02(4)
O1 Co1 O5 . . 99.47(4)
N2 Co1 O3 . . 100.34(4)
N1 Co1 O3 . . 76.35(4)
O1 Co1 O3 . . 151.15(4)
O5 Co1 O3 . . 92.44(4)
N2 Co1 O7 . . 76.19(4)
N1 Co1 O7 . . 110.86(4)
O1 Co1 O7 . . 87.05(4)
O5 Co1 O7 . . 153.11(4)
O3 Co1 O7 . . 94.11(4)
O9 Co2 O9 . 2_556 180.0000(10)
O9 Co2 O11 . 2_556 88.64(4)
O9 Co2 O11 2_556 2_556 91.36(4)
O9 Co2 O11 . . 91.36(4)
O9 Co2 O11 2_556 . 88.64(4)
O11 Co2 O11 2_556 . 180.0
O9 Co2 O10 . 2_556 89.04(4)
O9 Co2 O10 2_556 2_556 90.96(4)
O11 Co2 O10 2_556 2_556 87.97(4)
O11 Co2 O10 . 2_556 92.03(4)
O9 Co2 O10 . . 90.96(4)
O9 Co2 O10 2_556 . 89.04(4)
O11 Co2 O10 2_556 . 92.03(4)
O11 Co2 O10 . . 87.97(4)
O10 Co2 O10 2_556 . 180.00(6)

loop_
_geom_bond_atom_site_label_1
_geom_bond_atom_site_label_2
_geom_bond_site_symmetry_2
_geom_bond_distance
C1 O2 . 1.2401(16)
C1 O1 . 1.2729(16)
C1 C2 . 1.5195(17)
C2 N1 . 1.3358(16)
C2 C3 . 1.3922(17)
C3 C4 . 1.3965(18)
C3 H3A . 0.930
C4 C5 . 1.3952(18)
C4 H4 . 0.930
C5 C6 . 1.3898(17)
C5 H5A . 0.930
C6 N1 . 1.3356(16)
C6 C7 . 1.5199(17)
C7 O4 . 1.2438(16)
C7 O3 . 1.2781(15)
C8 O6 . 1.2373(16)
C8 O5 . 1.2833(16)
C8 C9 . 1.5223(17)
C9 N2 . 1.3391(16)
C9 C10 . 1.3877(17)
C10 C11 . 1.3989(18)
C10 H10A . 0.930
C11 C12 . 1.3982(18)
C11 H11A . 0.930
C12 C13 . 1.3920(17)
C12 H12A . 0.930
C13 N2 . 1.3364(16)
C13 C14 . 1.5196(17)
C14 O8 . 1.2576(15)
C14 O7 . 1.2624(15)
C15 N3 . 1.3205(17)
C15 N4 . 1.3324(16)
C15 N8 . 1.3706(16)
C16 N5 . 1.3251(17)
C16 N4 . 1.3541(16)
C16 N6 . 1.3548(16)
C17 N7 . 1.3232(17)
C17 N6 . 1.3310(17)
C17 N8 . 1.3636(16)
N1 Co1 . 2.0218(11)
N2 Co1 . 2.0211(11)
N3 H3B . 0.83(2)
N3 H3C . 0.84(2)
N5 H5B . 0.83(2)
N5 H5C . 0.82(2)
N7 H7A . 0.82(2)
N7 H7B . 0.81(2)
N8 H8 . 0.86(3)
O1 Co1 . 2.1383(10)
O3 Co1 . 2.1802(10)
O5 Co1 . 2.1532(10)
O7 Co1 . 2.1916(9)
O9 Co2 . 2.0538(10)
O9 H9A . 0.79(3)
O9 H9B . 0.87(3)
O10 Co2 . 2.1250(10)
O10 H10B . 0.81(3)
O10 H10C . 0.81(3)
O11 Co2 . 2.1166(10)
O11 H11B . 0.81(3)
O11 H11C . 0.83(3)
O12 H12B . 0.79(3)
O12 H12C . 0.85(3)
O13 H13A . 0.77(3)
O13 H13B . 0.83(3)
Co2 O9 2_556 2.0538(10)
Co2 O11 2_556 2.1166(10)
Co2 O10 2_556 2.1250(10)

loop_
_geom_hbond_atom_site_label_D
_geom_hbond_atom_site_label_H
_geom_hbond_atom_site_label_A
_geom_hbond_site_symmetry_A
_geom_hbond_distance_DH
_geom_hbond_distance_HA
_geom_hbond_distance_DA
_geom_hbond_angle_DHA
N3 H3B O13 2_665 0.83(2) 1.97(2) 2.7982(18) 178(3)
N3 H3C O3 . 0.84(2) 2.21(2) 3.0041(17) 159(2)
N5 H5B O3 2_555 0.83(2) 2.35(2) 2.9713(16) 133(2)
N5 H5C N4 2_555 0.82(2) 2.16(2) 2.9765(17) 178(3)
N7 H7A O10 2_555 0.82(2) 2.22(2) 3.0291(16) 169(2)
N7 H7B O7 2_665 0.80(2) 2.26(2) 3.0560(17) 172(2)
N8 H8 O8 2_665 0.85(2) 1.89(2) 2.7404(17) 174(2)
O9 H9A N6 2_555 0.79(3) 1.94(3) 2.7298(16) 179(4)
O9 H9B O2 1_545 0.87(3) 1.89(3) 2.7263(16) 162(3)
O10 H10B O12 . 0.81(2) 1.88(3) 2.6759(17) 167(3)
O10 H10C O4 2_556 0.81(2) 1.97(2) 2.7675(15) 171(3)
O11 H11B O5 . 0.80(3) 1.97(2) 2.7313(14) 157(2)
O11 H11C O2 2_566 0.83(2) 1.90(2) 2.7101(16) 165(2)
O12 H12B O4 1_455 0.79(3) 2.06(3) 2.8389(17) 174(2)
O12 H12C O6 . 0.84(3) 1.98(3) 2.8196(16) 171(2)
O13 H13A O1 2_565 0.77(3) 2.01(3) 2.7642(16) 171(3)
O13 H13B O8 . 0.82(3) 1.87(3) 2.6642(14) 163(2)
C4 H4 O13 1_556 0.93 2.43 3.164(2) 136
C10 H10A O6 2_455 0.93 2.45 3.344(2) 162

loop_
_geom_torsion_atom_site_label_1
_geom_torsion_atom_site_label_2
_geom_torsion_atom_site_label_3
_geom_torsion_atom_site_label_4
_geom_torsion
O2 C1 C2 N1 -175.99(12)
O1 C1 C2 N1 3.28(16)
O2 C1 C2 C3 2.4(2)
O1 C1 C2 C3 -178.33(12)
N1 C2 C3 C4 0.67(19)
C1 C2 C3 C4 -177.60(12)
C2 C3 C4 C5 0.53(19)
C3 C4 C5 C6 -1.09(18)
C4 C5 C6 N1 0.48(18)
C4 C5 C6 C7 178.42(11)
N1 C6 C7 O4 -174.80(11)
C5 C6 C7 O4 7.12(19)
N1 C6 C7 O3 6.23(15)
C5 C6 C7 O3 -171.84(12)
O6 C8 C9 N2 179.96(12)
O5 C8 C9 N2 -0.58(16)
O6 C8 C9 C10 -1.74(19)
O5 C8 C9 C10 177.73(12)
N2 C9 C10 C11 -1.12(19)
C8 C9 C10 C11 -179.30(12)
C9 C10 C11 C12 0.45(19)
C10 C11 C12 C13 0.63(19)
C11 C12 C13 N2 -1.12(19)
C11 C12 C13 C14 177.53(12)
N2 C13 C14 O8 -179.98(11)
C12 C13 C14 O8 1.28(19)
N2 C13 C14 O7 -0.13(16)
C12 C13 C14 O7 -178.88(12)
C5 C6 N1 C2 0.73(18)
C7 C6 N1 C2 -177.45(11)
C5 C6 N1 Co1 -177.89(9)
C7 C6 N1 Co1 3.94(14)
C3 C2 N1 C6 -1.32(18)
C1 C2 N1 C6 177.17(11)
C3 C2 N1 Co1 177.29(9)
C1 C2 N1 Co1 -4.23(14)
C12 C13 N2 C9 0.48(19)
C14 C13 N2 C9 -178.34(11)
C12 C13 N2 Co1 176.44(9)
C14 C13 N2 Co1 -2.38(14)
C10 C9 N2 C13 0.67(19)
C8 C9 N2 C13 179.04(11)
C10 C9 N2 Co1 -175.33(9)
C8 C9 N2 Co1 3.04(14)
N3 C15 N4 C16 176.38(12)
N8 C15 N4 C16 -2.61(18)
N5 C16 N4 C15 -176.90(12)
N6 C16 N4 C15 2.58(19)
N7 C17 N6 C16 176.15(12)
N8 C17 N6 C16 -3.57(18)
N5 C16 N6 C17 179.97(12)
N4 C16 N6 C17 0.49(19)
N7 C17 N8 C15 -176.18(12)
N6 C17 N8 C15 3.55(19)
N3 C15 N8 C17 -179.25(12)
N4 C15 N8 C17 -0.25(19)
O2 C1 O1 Co1 178.25(11)
C2 C1 O1 Co1 -0.95(14)
O4 C7 O3 Co1 168.69(10)
C6 C7 O3 Co1 -12.44(13)
O6 C8 O5 Co1 177.49(11)
C9 C8 O5 Co1 -1.93(14)
O8 C14 O7 Co1 -177.89(10)
C13 C14 O7 Co1 2.28(14)
C13 N2 Co1 O1 84.95(10)
C9 N2 Co1 O1 -99.00(10)
C13 N2 Co1 O5 -179.15(10)
C9 N2 Co1 O5 -3.10(9)
C13 N2 Co1 O3 -89.02(10)
C9 N2 Co1 O3 87.03(10)
C13 N2 Co1 O7 2.71(9)
C9 N2 Co1 O7 178.76(10)
C6 N1 Co1 O1 -178.41(10)
C2 N1 Co1 O1 2.95(9)
C6 N1 Co1 O5 83.28(9)
C2 N1 Co1 O5 -95.36(9)
C6 N1 Co1 O3 -7.78(9)
C2 N1 Co1 O3 173.58(10)
C6 N1 Co1 O7 -97.00(9)
C2 N1 Co1 O7 84.36(10)
C1 O1 Co1 N2 172.32(9)
C1 O1 Co1 N1 -0.91(9)
C1 O1 Co1 O5 93.04(10)
C1 O1 Co1 O3 -20.05(14)
C1 O1 Co1 O7 -113.22(10)
C8 O5 Co1 N2 2.70(9)
C8 O5 Co1 N1 -173.89(9)
C8 O5 Co1 O1 109.02(9)
C8 O5 Co1 O3 -97.36(9)
C8 O5 Co1 O7 6.70(15)
C7 O3 Co1 N2 -161.61(9)
C7 O3 Co1 N1 11.20(9)
C7 O3 Co1 O1 30.34(13)
C7 O3 Co1 O5 -84.40(9)
C7 O3 Co1 O7 121.69(9)
C14 O7 Co1 N2 -2.67(9)
C14 O7 Co1 N1 173.94(9)
C14 O7 Co1 O1 -111.90(9)
C14 O7 Co1 O5 -6.68(14)
C14 O7 Co1 O3 96.99(9)
